data_7028681
loop_
_publ_author_name
'Biesiada, M.'
'Kourkoumelis, N.'
'Kubicki, M.'
'Owczarzak, A. M.'
'Balas, V.'
'Hadjikakou, S. K.'

_publ_section_title
;
 Fundamental chemistry of iodine. The reaction of di-iodine towards
 thiourea and its methyl-derivative: formation of aminothiazoles and
 aminothiadiazoles through dicationic disulfides.
;
_journal_issue 12
_journal_name_full 'Dalton transactions (Cambridge, England : 2003)'
_journal_page_first 4790
_journal_page_last 4806
_journal_paper_doi 10.1039/c3dt53302f
_journal_volume 43
_journal_year 2014
_chemical_formula_sum 'C2 H10 Br2 N4 O S2'
_chemical_formula_weight 330.08
_chemical_name_systematic
;
 ?
;
_space_group_IT_number 13
_symmetry_cell_setting monoclinic
_symmetry_space_group_name_Hall '-P 2yc'
_symmetry_space_group_name_H-M 'P 1 2/c 1'
_atom_sites_solution_hydrogens geom
_atom_sites_solution_primary direct
_atom_sites_solution_secondary difmap
_audit_creation_method SHELXL-97
_cell_angle_alpha 90.00
_cell_angle_beta 99.551(12)
_cell_angle_gamma 90.00
_cell_formula_units_Z 2
_cell_length_a 8.6389(11)
_cell_length_b 5.0436(6)
_cell_length_c 12.3817(16)
_cell_measurement_reflns_used 1817
_cell_measurement_temperature 130.00(10)
_cell_measurement_theta_max 75.5721
_cell_measurement_theta_min 3.6169
_cell_volume 532.01(12)
_computing_cell_refinement
;
CrysAlisPro, Agilent Technologies,
Version 1.171.35.21 (release 20-01-2012 CrysAlis171 .NET)
(compiled Jan 23 2012,18:06:46)
;
_computing_data_collection
;
CrysAlisPro, Agilent Technologies,
Version 1.171.35.21 (release 20-01-2012 CrysAlis171 .NET)
(compiled Jan 23 2012,18:06:46)
;
_computing_data_reduction
;
CrysAlisPro, Agilent Technologies,
Version 1.171.35.21 (release 20-01-2012 CrysAlis171 .NET)
(compiled Jan 23 2012,18:06:46)
;
_computing_structure_refinement 'SHELXL-97 (Sheldrick, 1997)'
_diffrn_ambient_temperature 130.00(10)
_diffrn_detector_area_resol_mean 10.5357
_diffrn_measured_fraction_theta_full 0.999
_diffrn_measured_fraction_theta_max 0.983
_diffrn_measurement_device_type 'SuperNova, Single source at offset), Atlas'
_diffrn_measurement_method '\w scans'
_diffrn_radiation_monochromator mirror
_diffrn_radiation_source 'SuperNova (Cu) X-ray Source'
_diffrn_radiation_type 'Cu K\a'
_diffrn_radiation_wavelength 1.5418
_diffrn_reflns_av_R_equivalents 0.0270
_diffrn_reflns_av_sigmaI/netI 0.0204
_diffrn_reflns_limit_h_max 10
_diffrn_reflns_limit_h_min -10
_diffrn_reflns_limit_k_max 4
_diffrn_reflns_limit_k_min -6
_diffrn_reflns_limit_l_max 15
_diffrn_reflns_limit_l_min -15
_diffrn_reflns_number 3184
_diffrn_reflns_theta_full 70.00
_diffrn_reflns_theta_max 75.75
_diffrn_reflns_theta_min 5.19
_exptl_absorpt_coefficient_mu 13.053
_exptl_absorpt_correction_T_max 1.00000
_exptl_absorpt_correction_T_min 0.53194
_exptl_absorpt_correction_type multi-scan
_exptl_absorpt_process_details
;
CrysAlisPro, Agilent Technologies,
Version 1.171.35.21 (release 20-01-2012 CrysAlis171 .NET)
(compiled Jan 23 2012,18:06:46)
Empirical absorption correction using spherical harmonics,
 implemented in SCALE3 ABSPACK scaling algorithm.
;
_exptl_crystal_density_diffrn 2.061
_exptl_crystal_density_method 'not measured'
_exptl_crystal_description block
_exptl_crystal_F_000 320
_exptl_crystal_size_max 0.05
_exptl_crystal_size_mid 0.02
_exptl_crystal_size_min 0.01
_refine_diff_density_max 0.817
_refine_diff_density_min -1.120
_refine_diff_density_rms 0.141
_refine_ls_extinction_coef 0.0042(8)
_refine_ls_extinction_expression Fc^*^=kFc[1+0.001xFc^2^\l^3^/sin(2\q)]^-1/4^
_refine_ls_extinction_method SHELXL
_refine_ls_goodness_of_fit_ref 1.185
_refine_ls_hydrogen_treatment mixed
_refine_ls_matrix_type full
_refine_ls_number_parameters 56
_refine_ls_number_reflns 1098
_refine_ls_number_restraints 0
_refine_ls_restrained_S_all 1.185
_refine_ls_R_factor_all 0.0406
_refine_ls_R_factor_gt 0.0396
_refine_ls_shift/su_max 0.000
_refine_ls_shift/su_mean 0.000
_refine_ls_structure_factor_coef Fsqd
_refine_ls_weighting_details 'calc w=1/[\s^2^(Fo^2^)+(0.0813P)^2^+0.3595P] where P=(Fo^2^+2Fc^2^)/3'
_refine_ls_weighting_scheme calc
_refine_ls_wR_factor_gt 0.1210
_refine_ls_wR_factor_ref 0.1221
_reflns_number_gt 1047
_reflns_number_total 1098
_reflns_threshold_expression >2sigma(I)
_cod_data_source_file c3dt53302f.txt
_cod_data_source_block 5
_cod_original_sg_symbol_H-M 'P 2/c'
_cod_database_code 7028681

loop_
_symmetry_equiv_pos_as_xyz
'x, y, z'
'-x, y, -z+1/2'
'-x, -y, -z'
'x, -y, z-1/2'

loop_
_atom_site_label
_atom_site_type_symbol
_atom_site_fract_x
_atom_site_fract_y
_atom_site_fract_z
_atom_site_U_iso_or_equiv
_atom_site_adp_type
_atom_site_occupancy
_atom_site_symmetry_multiplicity
_atom_site_calc_flag
_atom_site_refinement_flags
Br1 Br 0.29414(4) 0.36609(7) 0.57304(3) 0.0308(3) Uani 1 1 d .
S1 S -0.11833(12) -0.16010(18) 0.74556(9) 0.0358(3) Uani 1 1 d .
O1W O 0.5000 0.7817(11) 0.7500 0.0432(10) Uani 1 2 d S
N12 N -0.0824(4) 0.2159(8) 0.5936(3) 0.0394(8) Uani 1 1 d .
H12B H -0.1167 0.3347 0.5458 0.047 Uiso 1 1 calc R
H12A H 0.0161 0.1787 0.6067 0.047 Uiso 1 1 calc R
C1 C -0.1806(5) 0.0908(7) 0.6466(4) 0.0343(8) Uani 1 1 d .
N11 N -0.3320(4) 0.1377(6) 0.6307(3) 0.0406(9) Uani 1 1 d .
H11B H -0.3715 0.2549 0.5836 0.049 Uiso 1 1 calc R
H11A H -0.3917 0.0511 0.6672 0.049 Uiso 1 1 calc R
H1W H 0.443(6) 0.662(11) 0.699(5) 0.053(17) Uiso 1 1 d .

loop_
_atom_site_aniso_label
_atom_site_aniso_U_11
_atom_site_aniso_U_22
_atom_site_aniso_U_33
_atom_site_aniso_U_23
_atom_site_aniso_U_13
_atom_site_aniso_U_12
Br1 0.0235(3) 0.0315(4) 0.0375(4) 0.00158(11) 0.0050(2) -0.00049(10)
S1 0.0311(5) 0.0321(5) 0.0449(6) 0.0008(3) 0.0077(4) -0.0033(3)
O1W 0.031(2) 0.045(2) 0.053(3) 0.000 0.0053(19) 0.000
N12 0.0314(17) 0.0408(18) 0.047(2) 0.0065(17) 0.0085(15) 0.0012(15)
C1 0.0297(18) 0.0334(16) 0.040(2) -0.0024(15) 0.0054(15) 0.0011(14)
N11 0.0306(18) 0.044(2) 0.048(2) -0.0021(14) 0.0091(16) 0.0024(12)

loop_
_atom_type_symbol
_atom_type_description
_atom_type_scat_dispersion_real
_atom_type_scat_dispersion_imag
_atom_type_scat_source
C C 0.0181 0.0091 'International Tables Vol C Tables 4.2.6.8 and 6.1.1.4'
H H 0.0000 0.0000 'International Tables Vol C Tables 4.2.6.8 and 6.1.1.4'
N N 0.0311 0.0180 'International Tables Vol C Tables 4.2.6.8 and 6.1.1.4'
O O 0.0492 0.0322 'International Tables Vol C Tables 4.2.6.8 and 6.1.1.4'
S S 0.3331 0.5567 'International Tables Vol C Tables 4.2.6.8 and 6.1.1.4'
Br Br -0.6763 1.2805 'International Tables Vol C Tables 4.2.6.8 and 6.1.1.4'

loop_
_geom_angle_atom_site_label_1
_geom_angle_atom_site_label_2
_geom_angle_atom_site_label_3
_geom_angle
_geom_angle_site_symmetry_3
C1 S1 S1 102.93(14) 2_556
N11 C1 N12 123.2(4) .
N11 C1 S1 114.3(3) .
N12 C1 S1 122.5(3) .

loop_
_geom_bond_atom_site_label_1
_geom_bond_atom_site_label_2
_geom_bond_distance
_geom_bond_site_symmetry_2
S1 C1 1.781(4) .
S1 S1 2.029(2) 2_556
N12 C1 1.317(5) .
C1 N11 1.311(6) .

loop_
_geom_hbond_atom_site_label_D
_geom_hbond_atom_site_label_H
_geom_hbond_atom_site_label_A
_geom_hbond_distance_DH
_geom_hbond_distance_HA
_geom_hbond_distance_DA
_geom_hbond_angle_DHA
_geom_hbond_site_symmetry_A
N12 H12B Br1 0.86 2.46 3.286(4) 161.7 3_566
N12 H12A S1 0.86 2.55 3.070(4) 119.7 2_556
N12 H12A Br1 0.86 2.68 3.390(3) 141.1 .
N11 H11B Br1 0.86 2.88 3.606(4) 143.3 3_566
N11 H11B Br1 0.86 2.92 3.392(4) 116.1 1_455
N11 H11A O1W 0.86 2.02 2.868(5) 167.5 1_445
O1W H1W Br1 0.95(5) 2.38(5) 3.326(3) 178(5) .

loop_
_geom_torsion_atom_site_label_1
_geom_torsion_atom_site_label_2
_geom_torsion_atom_site_label_3
_geom_torsion_atom_site_label_4
_geom_torsion
_geom_torsion_site_symmetry_1
S1 S1 C1 N11 -176.7(3) 2_556
S1 S1 C1 N12 4.0(4) 2_556
